data_4106774
loop_
_publ_author_name
'Mikihiro Hayashi'
'Fumiyuki Toshimitsu'
'Ryota Sakamoto'
'Hiroshi Nishihara'

_publ_section_title
;
 Double Lactonization in Triarylamine-Conjugated Dimethyl
 Diethynylfumarate: Formation of Intensely Colored and Luminescent
 Quadrupolar Molecules Including a Missing Structural Isomer of Pechmann
 Dyes
;
_journal_name_full 'Journal of the American Chemical Society'
_journal_page_first 14518
_journal_page_last 14521
_journal_paper_doi 10.1021/ja2054176
_journal_volume 133
_journal_year 2011
_chemical_formula_moiety 'C48 H38 N2 O8'
_chemical_formula_sum 'C48 H38 N2 O8'
_chemical_formula_weight 770.8
_space_group_IT_number 14
_symmetry_cell_setting monoclinic
_symmetry_space_group_name_Hall '-P 2ybc'
_symmetry_space_group_name_H-M 'P 1 21/c 1'
_audit_creation_date 2011-05-02T22:45:41-00:00
_audit_creation_method 'WinGX routine CIF_UPDATE'
_cell_angle_alpha 90
_cell_angle_beta 109.883(3)
_cell_angle_gamma 90
_cell_formula_units_Z 2
_cell_length_a 12.985(4)
_cell_length_b 10.427(3)
_cell_length_c 14.899(4)
_cell_measurement_reflns_used 3957
_cell_measurement_temperature 113(2)
_cell_measurement_theta_max 27.4913
_cell_measurement_theta_min 3.2193
_cell_volume 1897.0(9)
_computing_cell_refinement 'CrystalClear (Rigaku/MSC Inc., 2006)'
_computing_data_collection 'CrystalClear (Rigaku/MSC Inc., 2006)'
_computing_data_reduction 'CrystalClear (Rigaku/MSC Inc., 2006)'
_computing_molecular_graphics 'Ortep-3 for Windows (Farrugia, 1997)'
_computing_publication_material 'WinGX publication routines (Farrugia, 1999)'
_computing_structure_refinement 'SHELXL-97 (Sheldrick, 1997)'
_computing_structure_solution
;
        ????
;
_diffrn_ambient_temperature 113
_diffrn_measured_fraction_theta_full 0.988
_diffrn_measured_fraction_theta_max 0.988
_diffrn_measurement_device
;
        Saturn724 (4x4 bin mode)
;
_diffrn_measurement_method dtintegrate.ref
_diffrn_radiation_probe x-ray
_diffrn_radiation_type MoK\a
_diffrn_radiation_wavelength 0.7107
_diffrn_reflns_av_R_equivalents 0.0416
_diffrn_reflns_limit_h_max 16
_diffrn_reflns_limit_h_min -16
_diffrn_reflns_limit_k_max 13
_diffrn_reflns_limit_k_min -13
_diffrn_reflns_limit_l_max 16
_diffrn_reflns_limit_l_min -19
_diffrn_reflns_number 14566
_diffrn_reflns_theta_full 27.47
_diffrn_reflns_theta_max 27.47
_diffrn_reflns_theta_min 3.22
_exptl_absorpt_coefficient_mu 0.092
_exptl_absorpt_correction_T_max 1
_exptl_absorpt_correction_T_min 0.9001
_exptl_absorpt_correction_type numerical
_exptl_crystal_colour Blue
_exptl_crystal_density_diffrn 1.349
_exptl_crystal_description Block
_exptl_crystal_F_000 808
_exptl_crystal_size_max 0.2
_exptl_crystal_size_mid 0.2
_exptl_crystal_size_min 0.2
_refine_diff_density_max 0.323
_refine_diff_density_min -0.443
_refine_ls_extinction_method none
_refine_ls_goodness_of_fit_ref 1.148
_refine_ls_hydrogen_treatment mixed
_refine_ls_matrix_type full
_refine_ls_number_parameters 300
_refine_ls_number_reflns 4296
_refine_ls_number_restraints 0
_refine_ls_restrained_S_all 1.148
_refine_ls_R_factor_gt 0.0814
_refine_ls_shift/su_max 0.024
_refine_ls_structure_factor_coef Fsqd
_refine_ls_weighting_details 'calc w=1/[\s^2^(Fo^2^)+(0.0353P)^2^+3.1319P] where P=(Fo^2^+2Fc^2^)/3'
_refine_ls_weighting_scheme calc
_refine_ls_wR_factor_ref 0.1811
_reflns_number_gt 3159
_reflns_number_total 4296
_reflns_threshold_expression >2sigma(I)
_cod_data_source_file ja2054176_si_003.cif
_cod_data_source_block p56
_cod_original_cell_volume 1896.9(9)
_cod_database_code 4106774

loop_
_symmetry_equiv_pos_as_xyz
'x, y, z'
'-x, y+1/2, -z+1/2'
'-x, -y, -z'
'x, -y-1/2, z-1/2'

loop_
_atom_site_label
_atom_site_type_symbol
_atom_site_fract_x
_atom_site_fract_y
_atom_site_fract_z
_atom_site_U_iso_or_equiv
_atom_site_adp_type
_atom_site_occupancy
_atom_site_calc_flag
_atom_site_refinement_flags
_atom_site_disorder_group
_atom_site_disorder_assembly
C21A C 0.4184(7) 0.0312(8) 0.6353(6) 0.0223(16) Uani 0.5 d P 1 A
C22A C 0.4268(5) -0.0908(6) 0.6020(4) 0.0280(14) Uani 0.5 d P 1 A
H22A H 0.4023 -0.1644 0.6264 0.034 Uiso 0.5 calc PR 1 A
C23 C 0.4726(5) -0.0995(6) 0.5318(4) 0.0337(14) Uani 0.5 d P 1 .
C25A C 0.4987(5) 0.1324(8) 0.5257(4) 0.0366(15) Uani 0.5 d P 1 .
O3A O 0.4534(5) 0.1333(6) 0.6000(5) 0.0415(15) Uani 0.5 d P 1 A
O4A O 0.5260(9) 0.2309(10) 0.4974(7) 0.082(4) Uani 0.5 d P 1 .
C21B C 0.4088(8) -0.0275(10) 0.6362(8) 0.041(3) Uani 0.5 d P 2 A
H21B H 0.4055 -0.1185 0.6334 0.049 Uiso 0.5 calc PR 2 A
C22B C 0.4509(5) 0.0376(7) 0.5808(5) 0.0316(13) Uani 0.5 d P 2 A
C25B C 0.5141(8) 0.2181(15) 0.5147(8) 0.0291(19) Uiso 0.5 d P 2 A
O3B O 0.4577(6) 0.1725(6) 0.5836(5) 0.0342(18) Uiso 0.5 d P 2 A
O4B O 0.5251(4) 0.3243(6) 0.5073(4) 0.0518(13) Uiso 0.5 d P 2 A
C24 C 0.5 0 0.5 0.0399(11) Uani 1 d S . .
O1 O 0.0098(2) 0.6238(2) 0.88077(15) 0.0396(6) Uani 1 d . . .
O2 O 0.3097(2) -0.1254(2) 1.24730(17) 0.0459(6) Uani 1 d . . .
N1 N 0.2068(2) 0.1435(2) 0.90337(17) 0.0316(6) Uani 1 d . . .
C1 C 0.1554(2) 0.2659(3) 0.89992(19) 0.0266(6) Uani 1 d . . .
C2 C 0.0722(2) 0.3046(3) 0.8175(2) 0.0295(6) Uani 1 d . . .
H2 H 0.0485 0.2492 0.7637 0.035 Uiso 1 calc R . .
C3 C 0.0239(2) 0.4234(3) 0.8136(2) 0.0316(7) Uani 1 d . . .
H3 H -0.0327 0.4496 0.7571 0.038 Uiso 1 calc R . .
C4 C 0.0578(2) 0.5054(3) 0.8927(2) 0.0297(6) Uani 1 d . . .
C5 C 0.1378(2) 0.4650(3) 0.9762(2) 0.0306(6) Uani 1 d . . .
H5 H 0.1596 0.5184 1.0311 0.037 Uiso 1 calc R . .
C6 C 0.1856(2) 0.3448(3) 0.97836(19) 0.0284(6) Uani 1 d . . .
H6 H 0.2403 0.3169 1.0355 0.034 Uiso 1 calc R . .
C7 C 0.0583(3) 0.7177(3) 0.9525(2) 0.0488(9) Uani 1 d . . .
H7A H 0.0472 0.693 1.012 0.059 Uiso 1 calc R . .
H7B H 0.024 0.8013 0.9314 0.059 Uiso 1 calc R . .
H7C H 0.1369 0.7233 0.9633 0.059 Uiso 1 calc R . .
C8 C 0.2308(2) 0.0701(3) 0.9890(2) 0.0288(6) Uani 1 d . . .
C9 C 0.3356(3) 0.0235(3) 1.0374(2) 0.0392(8) Uani 1 d . . .
H9 H 0.3923 0.0372 1.0117 0.047 Uiso 1 calc R . .
C10 C 0.3578(3) -0.0417(3) 1.1215(2) 0.0383(7) Uani 1 d . . .
H10 H 0.4294 -0.0742 1.1528 0.046 Uiso 1 calc R . .
C11 C 0.2775(2) -0.0609(3) 1.1613(2) 0.0314(7) Uani 1 d . . .
C12 C 0.1728(3) -0.0151(3) 1.1148(2) 0.0352(7) Uani 1 d . . .
H12 H 0.117 -0.027 1.1419 0.042 Uiso 1 calc R . .
C13 C 0.1497(2) 0.0484(3) 1.0281(2) 0.0332(7) Uani 1 d . . .
H13 H 0.0772 0.0773 0.9952 0.04 Uiso 1 calc R . .
C14 C 0.2336(3) -0.1325(4) 1.2956(3) 0.0591(11) Uani 1 d . . .
H14A H 0.1675 -0.1771 1.2555 0.071 Uiso 1 calc R . .
H14B H 0.2142 -0.0456 1.3094 0.071 Uiso 1 calc R . .
H14C H 0.266 -0.1796 1.3556 0.071 Uiso 1 calc R . .
C15 C 0.2602(2) 0.1141(3) 0.8381(2) 0.0327(7) Uani 1 d . . A
C16 C 0.2955(2) 0.2089(4) 0.7893(2) 0.0372(7) Uani 1 d . . .
H16 H 0.2838 0.2966 0.8001 0.045 Uiso 1 calc R . .
C17 C 0.3476(2) 0.1763(4) 0.7249(2) 0.0448(9) Uani 1 d . . A
H17 H 0.3719 0.2421 0.6929 0.054 Uiso 1 calc R . .
C18 C 0.3646(3) 0.0474(4) 0.7067(2) 0.0489(10) Uani 1 d . . .
C19 C 0.3296(3) -0.0455(4) 0.7562(2) 0.0496(10) Uani 1 d . . A
H19 H 0.3409 -0.1333 0.7455 0.06 Uiso 1 calc R . .
C20 C 0.2788(3) -0.0137(4) 0.8205(2) 0.0406(8) Uani 1 d . . .
H20 H 0.2562 -0.0798 0.8535 0.049 Uiso 1 calc R . A

loop_
_atom_site_aniso_label
_atom_site_aniso_U_11
_atom_site_aniso_U_22
_atom_site_aniso_U_33
_atom_site_aniso_U_23
_atom_site_aniso_U_13
_atom_site_aniso_U_12
C21A 0.020(3) 0.031(5) 0.022(3) 0.007(4) 0.014(2) 0.003(3)
C22A 0.042(4) 0.016(3) 0.040(3) -0.011(3) 0.032(3) 0.000(2)
C23 0.039(3) 0.030(3) 0.038(3) 0.002(3) 0.020(3) 0.010(3)
C25A 0.031(3) 0.055(5) 0.031(3) 0.001(3) 0.018(3) -0.006(3)
O3A 0.049(3) 0.031(4) 0.052(4) 0.006(3) 0.026(3) 0.013(3)
O4A 0.145(8) 0.035(4) 0.075(6) 0.006(4) 0.050(5) 0.010(4)
C21B 0.023(4) 0.045(7) 0.053(5) 0.025(6) 0.012(3) -0.005(5)
C22B 0.028(3) 0.025(4) 0.042(4) 0.001(3) 0.012(3) 0.000(2)
C24 0.031(2) 0.037(3) 0.045(3) -0.002(2) 0.004(2) 0.008(2)
O1 0.0597(15) 0.0312(12) 0.0324(11) 0.0067(10) 0.0213(11) 0.0164(11)
O2 0.0486(14) 0.0475(14) 0.0470(14) 0.0212(11) 0.0234(11) 0.0161(11)
N1 0.0361(13) 0.0351(14) 0.0273(12) -0.0001(11) 0.0154(11) 0.0085(11)
C1 0.0300(14) 0.0268(15) 0.0252(14) 0.0016(11) 0.0123(12) 0.0017(12)
C2 0.0308(15) 0.0347(17) 0.0220(13) -0.0041(12) 0.0075(11) -0.0006(12)
C3 0.0339(16) 0.0360(17) 0.0243(14) 0.0058(13) 0.0089(12) 0.0059(13)
C4 0.0387(16) 0.0278(15) 0.0291(14) 0.0047(12) 0.0199(13) 0.0056(13)
C5 0.0402(16) 0.0296(16) 0.0236(13) -0.0003(12) 0.0128(12) -0.0015(13)
C6 0.0316(15) 0.0304(15) 0.0214(13) 0.0013(12) 0.0069(11) 0.0000(12)
C7 0.080(3) 0.0326(18) 0.047(2) -0.0009(16) 0.039(2) 0.0080(18)
C8 0.0337(15) 0.0270(15) 0.0279(14) -0.0022(12) 0.0135(12) 0.0051(12)
C9 0.0311(16) 0.054(2) 0.0357(16) 0.0016(16) 0.0163(13) 0.0042(15)
C10 0.0342(16) 0.0446(19) 0.0367(17) 0.0063(15) 0.0130(14) 0.0113(14)
C11 0.0374(16) 0.0246(15) 0.0338(15) 0.0040(12) 0.0142(13) 0.0064(13)
C12 0.0360(16) 0.0330(17) 0.0431(17) 0.0055(14) 0.0221(14) 0.0062(13)
C13 0.0304(15) 0.0341(17) 0.0378(16) 0.0049(13) 0.0151(13) 0.0080(13)
C14 0.059(2) 0.070(3) 0.059(2) 0.036(2) 0.034(2) 0.016(2)
C15 0.0267(14) 0.0463(19) 0.0248(14) -0.0019(13) 0.0086(12) 0.0083(13)
C16 0.0313(16) 0.052(2) 0.0284(15) 0.0052(14) 0.0099(12) 0.0040(14)
C17 0.0267(16) 0.079(3) 0.0279(16) 0.0101(17) 0.0081(13) 0.0067(17)
C18 0.0240(15) 0.096(3) 0.0274(16) -0.0015(18) 0.0091(13) 0.0197(18)
C19 0.044(2) 0.067(3) 0.0389(18) -0.0058(18) 0.0161(16) 0.0223(18)
C20 0.0376(17) 0.051(2) 0.0359(17) -0.0051(15) 0.0166(14) 0.0127(15)

loop_
_atom_type_symbol
_atom_type_description
_atom_type_scat_dispersion_real
_atom_type_scat_dispersion_imag
_atom_type_scat_source
C C 0.0033 0.0016 'International Tables Vol C Tables 4.2.6.8 and 6.1.1.4'
H H 0 0 'International Tables Vol C Tables 4.2.6.8 and 6.1.1.4'
N N 0.0061 0.0033 'International Tables Vol C Tables 4.2.6.8 and 6.1.1.4'
O O 0.0106 0.006 'International Tables Vol C Tables 4.2.6.8 and 6.1.1.4'

loop_
_geom_angle_atom_site_label_1
_geom_angle_atom_site_label_2
_geom_angle_atom_site_label_3
_geom_angle
_geom_angle_site_symmetry_1
_geom_angle_site_symmetry_3
O3A C21A C22A 120.8(6) . .
O3A C21A C18 120.3(7) . .
C22A C21A C18 118.8(6) . .
C23 C22A C21A 116.3(6) . .
C23 C22A H22A 121.9 . .
C21A C22A H22A 121.9 . .
C25A C23 C24 75.3(6) 3_656 .
C25A C23 C22A 164.9(8) 3_656 .
C24 C23 C22A 119.4(5) . .
C25A C23 O4A 54.8(6) 3_656 3_656
C24 C23 O4A 130.1(6) . 3_656
C22A C23 O4A 110.3(6) . 3_656
C23 C25A O4A 77.1(7) 3_656 .
C23 C25A O3A 161.9(9) 3_656 .
O4A C25A O3A 120.9(9) . .
C23 C25A C24 56.9(5) 3_656 .
O4A C25A C24 134.0(7) . .
O3A C25A C24 105.1(5) . .
C21A O3A C25A 126.2(7) . .
C25A O4A C23 48.0(6) . 3_656
C22B C21B C18 119.1(8) . .
C22B C21B H21B 120.4 . .
C18 C21B H21B 120.4 . .
C21B C22B O3B 121.9(8) . .
C21B C22B C24 134.7(7) . .
O3B C22B C24 103.4(5) . .
O4B C25B O3B 118.5(10) . .
C22B O3B C25B 109.3(8) . .
C23 C24 C23 180.0(3) 3_656 .
C23 C24 C25A 132.2(4) 3_656 3_656
C23 C24 C25A 47.8(4) . 3_656
C23 C24 C25A 47.8(4) 3_656 .
C23 C24 C25A 132.2(4) . .
C25A C24 C25A 180.0(5) 3_656 .
C23 C24 C22B 71.1(4) 3_656 3_656
C23 C24 C22B 108.9(4) . 3_656
C25A C24 C22B 61.1(3) 3_656 3_656
C25A C24 C22B 118.9(3) . 3_656
C23 C24 C22B 108.9(4) 3_656 .
C23 C24 C22B 71.1(4) . .
C25A C24 C22B 118.9(3) 3_656 .
C25A C24 C22B 61.1(3) . .
C22B C24 C22B 180.0(2) 3_656 .
C4 O1 C7 117.2(3) . .
C11 O2 C14 117.1(3) . .
C15 N1 C8 119.5(2) . .
C15 N1 C1 120.1(2) . .
C8 N1 C1 117.8(2) . .
C6 C1 C2 119.2(3) . .
C6 C1 N1 120.6(3) . .
C2 C1 N1 120.2(3) . .
C3 C2 C1 120.1(3) . .
C3 C2 H2 119.9 . .
C1 C2 H2 119.9 . .
C2 C3 C4 120.3(3) . .
C2 C3 H3 119.9 . .
C4 C3 H3 119.9 . .
O1 C4 C5 124.0(3) . .
O1 C4 C3 116.3(3) . .
C5 C4 C3 119.7(3) . .
C4 C5 C6 119.0(3) . .
C4 C5 H5 120.5 . .
C6 C5 H5 120.5 . .
C1 C6 C5 121.5(3) . .
C1 C6 H6 119.2 . .
C5 C6 H6 119.2 . .
O1 C7 H7A 109.5 . .
O1 C7 H7B 109.5 . .
H7A C7 H7B 109.5 . .
O1 C7 H7C 109.5 . .
H7A C7 H7C 109.5 . .
H7B C7 H7C 109.5 . .
C13 C8 C9 118.3(3) . .
C13 C8 N1 119.8(3) . .
C9 C8 N1 121.9(3) . .
C10 C9 C8 120.9(3) . .
C10 C9 H9 119.6 . .
C8 C9 H9 119.6 . .
C9 C10 C11 120.7(3) . .
C9 C10 H10 119.6 . .
C11 C10 H10 119.6 . .
C10 C11 O2 115.8(3) . .
C10 C11 C12 119.5(3) . .
O2 C11 C12 124.7(3) . .
C11 C12 C13 119.6(3) . .
C11 C12 H12 120.2 . .
C13 C12 H12 120.2 . .
C8 C13 C12 120.9(3) . .
C8 C13 H13 119.5 . .
C12 C13 H13 119.5 . .
O2 C14 H14A 109.5 . .
O2 C14 H14B 109.5 . .
H14A C14 H14B 109.5 . .
O2 C14 H14C 109.5 . .
H14A C14 H14C 109.5 . .
H14B C14 H14C 109.5 . .
C16 C15 C20 118.1(3) . .
C16 C15 N1 122.2(3) . .
C20 C15 N1 119.7(3) . .
C17 C16 C15 120.7(3) . .
C17 C16 H16 119.7 . .
C15 C16 H16 119.7 . .
C16 C17 C18 120.8(3) . .
C16 C17 H17 119.6 . .
C18 C17 H17 119.6 . .
C19 C18 C17 117.7(3) . .
C19 C18 C21A 129.0(5) . .
C17 C18 C21A 113.3(5) . .
C19 C18 C21B 105.7(5) . .
C17 C18 C21B 136.5(5) . .
C21A C18 C21B 23.5(3) . .
C20 C19 C18 121.6(4) . .
C20 C19 H19 119.2 . .
C18 C19 H19 119.2 . .
C19 C20 C15 121.0(4) . .
C19 C20 H20 119.5 . .
C15 C20 H20 119.5 . .

loop_
_geom_bond_atom_site_label_1
_geom_bond_atom_site_label_2
_geom_bond_distance
_geom_bond_site_symmetry_2
C21A O3A 1.334(10) .
C21A C22A 1.384(9) .
C21A C18 1.467(8) .
C22A C23 1.370(8) .
C22A H22A 0.95 .
C23 C25A 1.098(8) 3_656
C23 C24 1.242(6) .
C23 O4A 1.440(13) 3_656
C25A C23 1.098(8) 3_656
C25A O4A 1.208(12) .
C25A O3A 1.420(9) .
C25A C24 1.434(8) .
O4A C23 1.440(13) 3_656
C21B C22B 1.322(11) .
C21B C18 1.566(13) .
C21B H21B 0.95 .
C22B O3B 1.410(8) .
C22B C24 1.591(7) .
C25B O4B 1.126(17) .
C25B O3B 1.526(13) .
C24 C23 1.242(6) 3_656
C24 C25A 1.434(8) 3_656
C24 C22B 1.591(7) 3_656
O1 C4 1.368(4) .
O1 C7 1.428(4) .
O2 C11 1.380(4) .
O2 C14 1.409(4) .
N1 C15 1.406(4) .
N1 C8 1.428(4) .
N1 C1 1.433(4) .
C1 C6 1.373(4) .
C1 C2 1.392(4) .
C2 C3 1.381(4) .
C2 H2 0.95 .
C3 C4 1.399(4) .
C3 H3 0.95 .
C4 C5 1.387(4) .
C5 C6 1.394(4) .
C5 H5 0.95 .
C6 H6 0.95 .
C7 H7A 0.98 .
C7 H7B 0.98 .
C7 H7C 0.98 .
C8 C13 1.384(4) .
C8 C9 1.393(4) .
C9 C10 1.366(4) .
C9 H9 0.95 .
C10 C11 1.379(4) .
C10 H10 0.95 .
C11 C12 1.384(4) .
C12 C13 1.390(4) .
C12 H12 0.95 .
C13 H13 0.95 .
C14 H14A 0.98 .
C14 H14B 0.98 .
C14 H14C 0.98 .
C15 C16 1.394(5) .
C15 C20 1.395(5) .
C16 C17 1.391(4) .
C16 H16 0.95 .
C17 C18 1.403(6) .
C17 H17 0.95 .
C18 C19 1.384(6) .
C19 C20 1.376(4) .
C19 H19 0.95 .
C20 H20 0.95 .
